data_7228064
loop_
_publ_author_name
'Morshedi, Mahbod'
'White, Nicholas G.'

_publ_section_title
;
 Mixed halide/oxoanion-templated frameworks
;
_journal_issue 17
_journal_name_full CrystEngComm
_journal_page_first 2367
_journal_paper_doi 10.1039/C7CE00265C
_journal_volume 19
_journal_year 2017
_chemical_compound_source synthesized
_chemical_formula_moiety 'C29 H32 N8, 4(N O3), 1.5(C H4 O), 0.5(H2 O)'
_chemical_formula_sum 'C30.5 H39 N12 O14'
_chemical_formula_weight 1595.44
_space_group_IT_number 2
_symmetry_cell_setting triclinic
_symmetry_space_group_name_Hall '-P 1'
_symmetry_space_group_name_H-M 'P -1'
_atom_sites_solution_hydrogens difmap
_atom_sites_solution_primary other
_audit_update_record
;
2017-02-06 deposited with the CCDC.
2017-04-12 downloaded from the CCDC.
;
_cell_angle_alpha 101.982(7)
_cell_angle_beta 91.167(8)
_cell_angle_gamma 90.664(8)
_cell_formula_units_Z 4
_cell_length_a 11.6729(15)
_cell_length_b 11.8954(9)
_cell_length_c 26.963(2)
_cell_measurement_reflns_used 4419
_cell_measurement_temperature 150
_cell_measurement_theta_max 68.3
_cell_measurement_theta_min 3.85
_cell_volume 3661.1(6)
_computing_cell_refinement 'CrysAlisPro, (Agilent, 2011)'
_computing_data_collection 'CrysAlisPro, (Agilent, 2011)'
_computing_data_reduction 'CrysAlisPro, (Agilent, 2011)'
_computing_publication_material 'CRYSTALS (Betteridge et al., 2003)'
_computing_structure_refinement 'CRYSTALS (Betteridge et al., 2003)'
_computing_structure_solution 'Superflip (Palatinus & Chapuis, 2007)'
_diffrn_ambient_temperature 150
_diffrn_measured_fraction_theta_full 0.963
_diffrn_measured_fraction_theta_max 0.963
_diffrn_measurement_device Area
_diffrn_measurement_device_type 'Oxford Diffraction SuperNova'
_diffrn_measurement_method \w
_diffrn_radiation_monochromator mirror
_diffrn_radiation_type 'Cu K\a'
_diffrn_radiation_wavelength 1.54184
_diffrn_reflns_av_R_equivalents 0.041
_diffrn_reflns_limit_h_max 14
_diffrn_reflns_limit_h_min -14
_diffrn_reflns_limit_k_max 14
_diffrn_reflns_limit_k_min -14
_diffrn_reflns_limit_l_max 32
_diffrn_reflns_limit_l_min 0
_diffrn_reflns_number 22057
_diffrn_reflns_theta_full 68.252
_diffrn_reflns_theta_max 68.252
_diffrn_reflns_theta_min 3.788
_diffrn_standards_number 0
_exptl_absorpt_coefficient_mu 0.994
_exptl_absorpt_correction_T_max 1.00
_exptl_absorpt_correction_T_min 0.84
_exptl_absorpt_correction_type multi-scan
_exptl_absorpt_process_details 'CrysAlisPro, (Agilent, 2011)'
_exptl_crystal_colour colourless
_exptl_crystal_density_diffrn 1.447
_exptl_crystal_density_method 'not measured'
_exptl_crystal_description plate
_exptl_crystal_F_000 1671.990
_exptl_crystal_size_max 0.36
_exptl_crystal_size_mid 0.20
_exptl_crystal_size_min 0.04
_refine_diff_density_max 1.15
_refine_diff_density_min -0.88
_refine_ls_extinction_method None
_refine_ls_goodness_of_fit_ref 0.9703
_refine_ls_hydrogen_treatment constr
_refine_ls_matrix_type full
_refine_ls_number_parameters 1019
_refine_ls_number_reflns 11000
_refine_ls_number_restraints 169
_refine_ls_R_factor_all 0.1618
_refine_ls_R_factor_gt 0.1386
_refine_ls_shift/su_max 0.0001955
_refine_ls_shift/su_mean 0.0000140
_refine_ls_structure_factor_coef Fsqd
_refine_ls_weighting_details
;
 Method, part 1, Chebychev polynomial, (Watkin, 1994, Prince, 1982) 
 [weight] = 1.0/[A~0~*T~0~(x)+A~1~*T~1~(x) ... +A~n-1~]*T~n-1~(x)] 
 where A~i~ are the Chebychev coefficients listed below and x= Fcalc/Fmax 
 Method = Robust Weighting (Prince, 1982) 
 W = [weight] * [1-(deltaF/6*sigmaF)^2^]^2^ 
 A~i~ are: 
 0.341E+04 0.560E+04 0.338E+04 0.137E+04 325. 
;
_refine_ls_weighting_scheme calc
_refine_ls_wR_factor_all 0.3474
_refine_ls_wR_factor_gt 0.3309
_refine_ls_wR_factor_ref 0.3474
_reflns_limit_h_max 14
_reflns_limit_h_min -14
_reflns_limit_k_max 14
_reflns_limit_k_min -14
_reflns_limit_l_max 32
_reflns_limit_l_min 0
_reflns_number_gt 7779
_reflns_number_total 12917
_reflns_threshold_expression I>2.0\s(I)
_oxford_diffrn_Wilson_B_factor 3.74
_oxford_diffrn_Wilson_scale 0.14
_oxford_refine_ls_r_factor_ref 0.1618
_oxford_refine_ls_scale 3.54(9)
_oxford_reflns_number_all 11000
_oxford_reflns_threshold_expression_ref I>-3.0\s(I)
_cod_data_source_file c7ce00265c2.cif
_cod_data_source_block 1NO3
_cod_depositor_comments
;
The following automatic conversions were performed:

'_atom_sites_solution_primary' value 'Other' changed to 'other'
according to
/home/data/users/saulius/crontab/automatic-downloads/rss-feeds/RSC/lib/dictionaries/cif_core.dic
dictionary named 'cif_core.dic' version 2.4.2 from 2011-04-26.

Automatic conversion script
Id: cif_fix_values 4973 2017-02-22 13:04:09Z antanas 

 Adding full bibliography for 7228063--7228067.cif.

2017-11-21
Z value and formula fixed to values more according to usual
chemical conventions.                 miguel
;
_cod_original_formula_sum 'C61 H78 N24 O28'
_cod_original_formula_weight 1595.44
_cod_original_formula_moiety '2(C29 H32 N8), 8(N O3), 3(C H4 O), H2 O'
_cod_original_formula_units_Z 2
_cod_original_cell_volume 3661.1(3)
_cod_original_sg_symbol_H-M 'P -1 '
_cod_database_code 7228064

loop_
_symmetry_equiv_pos_as_xyz
x,y,z
-x,-y,-z

loop_
_atom_site_label
_atom_site_type_symbol
_atom_site_fract_x
_atom_site_fract_y
_atom_site_fract_z
_atom_site_U_iso_or_equiv
_atom_site_occupancy
_atom_site_adp_type
_atom_site_refinement_flags_posn
_atom_site_refinement_flags_adp
N1 N 0.6255(7) 0.4161(6) 0.4458(3) 0.0569 1.0000 Uani D .
N2 N 0.5944(7) 0.3364(6) 0.5138(3) 0.0580 1.0000 Uani D .
C3 C 0.6405(7) 0.4175(6) 0.4940(3) 0.0455 1.0000 Uani D .
C4 C 0.7103(7) 0.5101(5) 0.5267(3) 0.0408 1.0000 Uani D .
C5 C 0.7121(7) 0.6222(5) 0.5191(3) 0.0412 1.0000 Uani D .
C6 C 0.7805(7) 0.7044(6) 0.5502(3) 0.0396 1.0000 Uani D .
C7 C 0.8464(7) 0.6816(5) 0.5908(3) 0.0405 1.0000 Uani D .
C8 C 0.8439(7) 0.5691(5) 0.5969(3) 0.0454 1.0000 Uani D .
C9 C 0.7782(7) 0.4844(6) 0.5659(3) 0.0460 1.0000 Uani D .
C10 C 0.9197(6) 0.7791(5) 0.6239(2) 0.0373 1.0000 Uani D .
N11 N 1.2114(8) 0.5765(7) 0.8012(3) 0.0674 1.0000 Uani D .
N12 N 1.2975(7) 0.4974(6) 0.7273(3) 0.0594 1.0000 Uani D .
C13 C 1.2217(8) 0.5662(7) 0.7519(3) 0.0534 1.0000 Uani D .
C14 C 1.1445(6) 0.6271(7) 0.7221(3) 0.0486 1.0000 Uani D .
C15 C 1.0288(6) 0.6376(7) 0.7314(3) 0.0496 1.0000 Uani D .
C16 C 0.9593(7) 0.6885(7) 0.6996(3) 0.0447 1.0000 Uani D .
C17 C 1.0034(6) 0.7300(6) 0.6590(3) 0.0386 1.0000 Uani D .
C18 C 1.1218(6) 0.7246(7) 0.6531(3) 0.0461 1.0000 Uani D .
C19 C 1.1927(7) 0.6729(7) 0.6837(3) 0.0466 1.0000 Uani D .
N21 N 1.2974(7) 1.0663(6) 0.5286(3) 0.0597 1.0000 Uani D .
N22 N 1.2632(7) 0.9328(7) 0.4560(3) 0.0621 1.0000 Uani D .
C23 C 1.2370(7) 0.9790(7) 0.5027(3) 0.0518 1.0000 Uani D .
C24 C 1.1447(6) 0.9291(6) 0.5283(3) 0.0449 1.0000 Uani D .
C25 C 1.0745(7) 1.0008(7) 0.5615(3) 0.0517 1.0000 Uani D .
C26 C 0.9994(7) 0.9530(6) 0.5909(3) 0.0461 1.0000 Uani D .
C27 C 0.9897(6) 0.8348(5) 0.5869(3) 0.0388 1.0000 Uani D .
C28 C 1.0509(7) 0.7662(6) 0.5490(3) 0.0449 1.0000 Uani D .
C29 C 1.1291(7) 0.8109(6) 0.5205(3) 0.0477 1.0000 Uani D .
N31 N 0.6081(7) 1.2079(6) 0.7286(3) 0.0581 1.0000 Uani D .
N32 N 0.6360(8) 1.1269(8) 0.7976(3) 0.0687 1.0000 Uani D .
C33 C 0.6519(7) 1.1302(6) 0.7501(3) 0.0468 1.0000 Uani D .
C34 C 0.7212(6) 1.0390(6) 0.7189(3) 0.0405 1.0000 Uani D .
C35 C 0.8372(6) 1.0313(6) 0.7273(3) 0.0470 1.0000 Uani D .
C36 C 0.9004(7) 0.9479(6) 0.6965(3) 0.0459 1.0000 Uani D .
C37 C 0.8458(6) 0.8677(6) 0.6580(2) 0.0381 1.0000 Uani D .
C38 C 0.7282(6) 0.8750(7) 0.6505(3) 0.0494 1.0000 Uani D .
C39 C 0.6674(7) 0.9605(7) 0.6804(3) 0.0480 1.0000 Uani D .
N51 N 0.6490(7) 0.5570(7) 0.7936(3) 0.0625 1.0000 Uani D .
N52 N 0.7195(9) 0.4616(8) 0.7183(3) 0.0773 1.0000 Uani D .
C53 C 0.7193(7) 0.4836(7) 0.7679(3) 0.0580 1.0000 Uani D .
C54 C 0.8064(7) 0.4257(7) 0.7947(3) 0.0512 1.0000 Uani D .
C55 C 0.7902(9) 0.4162(11) 0.8445(4) 0.0771 1.0000 Uani D .
C56 C 0.8691(7) 0.3621(9) 0.8706(4) 0.0628 1.0000 Uani D .
C57 C 0.9659(7) 0.3128(7) 0.8468(3) 0.0506 1.0000 Uani D .
C58 C 0.9799(8) 0.3170(7) 0.7966(3) 0.0527 1.0000 Uani D .
C59 C 0.9011(8) 0.3727(7) 0.7716(3) 0.0589 1.0000 Uani D .
C60 C 1.0532(6) 0.2567(6) 0.8775(3) 0.0455 1.0000 Uani D .
N61 N 1.3797(8) 0.6930(7) 0.9959(4) 0.0799 1.0000 Uani D .
N62 N 1.3944(8) 0.5655(9) 1.0486(3) 0.0779 1.0000 Uani D .
C63 C 1.3571(9) 0.5933(8) 1.0067(3) 0.0679 1.0000 Uani D .
C64 C 1.2823(7) 0.5078(6) 0.9721(3) 0.0576 1.0000 Uani D .
C65 C 1.3041(7) 0.3911(6) 0.9641(3) 0.0504 1.0000 Uani D .
C66 C 1.2301(7) 0.3128(7) 0.9336(3) 0.0468 1.0000 Uani D .
C67 C 1.1364(6) 0.3485(6) 0.9082(3) 0.0444 1.0000 Uani D .
C68 C 1.1169(8) 0.4657(6) 0.9149(3) 0.0511 1.0000 Uani D .
C69 C 1.1908(8) 0.5440(8) 0.9456(3) 0.0622 1.0000 Uani D .
N71 N 0.7917(8) 0.0475(8) 1.0554(3) 0.0715 1.0000 Uani D .
N72 N 0.6834(11) -0.0255(14) 0.9856(4) 0.1376 1.0000 Uani D .
C73 C 0.7720(8) 0.0342(9) 1.0066(3) 0.0671 1.0000 Uani D .
C74 C 0.8474(7) 0.0901(8) 0.9748(3) 0.0562 1.0000 Uani D .
C75 C 0.9421(8) 0.1538(9) 0.9953(3) 0.0679 1.0000 Uani D .
C76 C 1.0077(8) 0.2087(8) 0.9648(3) 0.0573 1.0000 Uani D .
C77 C 0.9854(7) 0.1956(7) 0.9133(3) 0.0484 1.0000 Uani D .
C78 C 0.8913(7) 0.1271(8) 0.8943(3) 0.0597 1.0000 Uani D .
C79 C 0.8234(8) 0.0717(9) 0.9238(3) 0.0609 1.0000 Uani D .
N81 N 1.3850(9) -0.1470(7) 0.7584(4) 0.0819 1.0000 Uani D .
N82 N 1.3474(8) -0.0546(7) 0.6937(3) 0.0678 1.0000 Uani D .
C83 C 1.3366(8) -0.0641(7) 0.7407(3) 0.0584 1.0000 Uani D .
C84 C 1.2626(7) 0.0159(6) 0.7748(3) 0.0525 1.0000 Uani D .
C85 C 1.2791(8) 0.1340(6) 0.7819(3) 0.0552 1.0000 Uani D .
C86 C 1.2132(7) 0.2074(7) 0.8161(3) 0.0463 1.0000 Uani D .
C87 C 1.1261(6) 0.1674(6) 0.8424(3) 0.0442 1.0000 Uani D .
C88 C 1.1103(8) 0.0497(6) 0.8343(3) 0.0559 1.0000 Uani D .
C89 C 1.1781(8) -0.0256(8) 0.8016(3) 0.0668 1.0000 Uani D .
N101 N 0.4832(6) 0.2874(7) 0.6234(2) 0.0577 1.0000 Uani D .
O102 O 0.5896(6) 0.2873(6) 0.6210(3) 0.0673 1.0000 Uani D .
O103 O 0.4195(6) 0.2776(6) 0.5852(2) 0.0627 1.0000 Uani D .
O104 O 0.4356(7) 0.2919(7) 0.6657(2) 0.0762 1.0000 Uani D .
N111 N 0.4501(6) 0.3916(6) 0.8293(2) 0.0529 1.0000 Uani D .
O112 O 0.5142(6) 0.3327(6) 0.8512(2) 0.0703 1.0000 Uani D .
O113 O 0.4391(6) 0.3631(5) 0.78213(19) 0.0509 1.0000 Uani D .
O114 O 0.3970(7) 0.4728(6) 0.8541(2) 0.0734 1.0000 Uani D .
N121 N 0.5265(7) 0.6513(6) 0.6728(2) 0.0558 1.0000 Uani D .
O122 O 0.5694(8) 0.5626(7) 0.6489(3) 0.0903 1.0000 Uani D .
O123 O 0.4727(5) 0.7164(5) 0.6503(2) 0.0539 1.0000 Uani D .
O124 O 0.5432(8) 0.6773(6) 0.7195(2) 0.0815 1.0000 Uani D .
N131 N 0.4644(7) 0.0997(7) 0.9120(3) 0.0612 1.0000 Uani D .
O132 O 0.5581(8) 0.1221(13) 0.8966(4) 0.1390 1.0000 Uani D .
O133 O 0.3937(8) 0.0331(7) 0.8867(3) 0.0858 1.0000 Uani D .
O134 O 0.4469(7) 0.1493(7) 0.9558(3) 0.0805 1.0000 Uani D .
N141 N 0.9889(9) 0.7420(8) 0.8722(3) 0.1555 1.0000 Uani D U
O142 O 1.0912(10) 0.7570(9) 0.8694(3) 0.1548 1.0000 Uani D U
O143 O 0.9455(10) 0.6475(8) 0.8511(3) 0.1462 1.0000 Uani D U
O144 O 0.9317(12) 0.8195(9) 0.8974(3) 0.1908 1.0000 Uani D U
N151 N 0.4855(6) 0.9155(5) 0.5704(2) 0.0470 1.0000 Uani D .
O152 O 0.5407(6) 0.8543(5) 0.5360(3) 0.0652 1.0000 Uani D .
O153 O 0.3977(6) 0.8730(6) 0.5854(2) 0.0651 1.0000 Uani D .
O154 O 0.5171(6) 1.0153(5) 0.5890(2) 0.0610 1.0000 Uani D .
N161 N 0.4555(8) 0.7729(7) 0.8822(3) 0.1210 1.0000 Uani D U
O162 O 0.4953(9) 0.7641(6) 0.8396(3) 0.1130 1.0000 Uani D U
O163 O 0.5188(10) 0.8043(7) 0.9204(3) 0.1345 1.0000 Uani D U
O164 O 0.3544(9) 0.7496(7) 0.8878(4) 0.1488 1.0000 Uani D U
N171 N 0.8751(7) 0.2692(5) 0.6333(2) 0.0467 1.0000 Uani D .
O172 O 0.9126(9) 0.2273(7) 0.5918(3) 0.0956 1.0000 Uani D .
O173 O 0.8197(10) 0.2076(9) 0.6565(4) 0.1175 1.0000 Uani D .
O174 O 0.9038(11) 0.3682(6) 0.6543(3) 0.1091 1.0000 Uani D .
O201 O 0.2564(6) 0.4376(6) 0.6126(3) 0.0675 1.0000 Uani D .
C202 C 0.1393(9) 0.4131(12) 0.5945(5) 0.0952 1.0000 Uani D .
O211 O 0.2574(8) 0.1334(7) 0.6521(3) 0.0826 1.0000 Uani D .
C212 C 0.1591(10) 0.1969(11) 0.6743(5) 0.0823 1.0000 Uani D .
O221 O 0.6859(9) 0.9156(7) 0.8268(3) 0.0976 1.0000 Uani D .
C222 C 0.7629(13) 0.8340(10) 0.7995(5) 0.1004 1.0000 Uani D .
O231 O 0.6694(15) 0.6408(9) 0.9096(4) 0.1623 1.0000 Uani . .
H51 H 0.6687 0.6412 0.4923 0.0554 1.0000 Uiso R .
H61 H 0.7805 0.7784 0.5445 0.0483 1.0000 Uiso R .
H81 H 0.8898 0.5495 0.6220 0.0542 1.0000 Uiso R .
H91 H 0.7782 0.4088 0.5715 0.0588 1.0000 Uiso R .
H151 H 0.9984 0.6121 0.7583 0.0580 1.0000 Uiso R .
H161 H 0.8805 0.6945 0.7050 0.0540 1.0000 Uiso R .
H181 H 1.1558 0.7565 0.6285 0.0570 1.0000 Uiso R .
H191 H 1.2713 0.6684 0.6780 0.0626 1.0000 Uiso R .
H251 H 1.0770 1.0799 0.5648 0.0608 1.0000 Uiso R .
H261 H 0.9541 1.0013 0.6137 0.0542 1.0000 Uiso R .
H281 H 1.0407 0.6865 0.5435 0.0503 1.0000 Uiso R .
H291 H 1.1710 0.7620 0.4962 0.0548 1.0000 Uiso R .
H351 H 0.8727 1.0826 0.7542 0.0558 1.0000 Uiso R .
H361 H 0.9794 0.9453 0.7018 0.0567 1.0000 Uiso R .
H381 H 0.6895 0.8220 0.6254 0.0579 1.0000 Uiso R .
H391 H 0.5891 0.9651 0.6745 0.0598 1.0000 Uiso R .
H551 H 0.7264 0.4495 0.8615 0.0888 1.0000 Uiso R .
H561 H 0.8566 0.3579 0.9040 0.0821 1.0000 Uiso R .
H581 H 1.0422 0.2804 0.7792 0.0640 1.0000 Uiso R .
H591 H 0.9136 0.3754 0.7379 0.0691 1.0000 Uiso R .
H651 H 1.3670 0.3646 0.9802 0.0641 1.0000 Uiso R .
H661 H 1.2454 0.2349 0.9281 0.0582 1.0000 Uiso R .
H681 H 1.0545 0.4922 0.8984 0.0631 1.0000 Uiso R .
H691 H 1.1781 0.6220 0.9486 0.0752 1.0000 Uiso R .
H751 H 0.9624 0.1622 1.0295 0.0818 1.0000 Uiso R .
H761 H 1.0697 0.2547 0.9790 0.0691 1.0000 Uiso R .
H781 H 0.8720 0.1172 0.8601 0.0791 1.0000 Uiso R .
H791 H 0.7630 0.0224 0.9094 0.0741 1.0000 Uiso R .
H851 H 1.3351 0.1646 0.7638 0.0678 1.0000 Uiso R .
H861 H 1.2262 0.2862 0.8209 0.0562 1.0000 Uiso R .
H881 H 1.0529 0.0198 0.8513 0.0670 1.0000 Uiso R .
H891 H 1.1676 -0.1043 0.7976 0.0739 1.0000 Uiso R .
H2221 H 0.8298 0.8741 0.7928 0.1209 1.0000 Uiso R .
H2222 H 0.7836 0.7779 0.8184 0.1209 1.0000 Uiso R .
H2223 H 0.7268 0.7972 0.7684 0.1209 1.0000 Uiso R .
H2021 H 0.1142 0.4765 0.5810 0.1082 1.0000 Uiso R .
H2022 H 0.0913 0.4038 0.6215 0.1082 1.0000 Uiso R .
H2023 H 0.1357 0.3453 0.5687 0.1082 1.0000 Uiso R .
H2121 H 0.0950 0.1456 0.6704 0.1039 1.0000 Uiso R .
H2122 H 0.1753 0.2253 0.7094 0.1039 1.0000 Uiso R .
H2123 H 0.1422 0.2593 0.6585 0.1039 1.0000 Uiso R .
H311 H 0.5585 1.2534 0.7447 0.0700 1.0000 Uiso R .
H312 H 0.5724 1.1861 0.6995 0.0700 1.0000 Uiso R .
H321 H 0.6055 1.1841 0.8175 0.0858 1.0000 Uiso R .
H322 H 0.6553 1.0672 0.8090 0.0858 1.0000 Uiso R .
H211 H 1.3699 1.0733 0.5241 0.0714 1.0000 Uiso R .
H212 H 1.2739 1.1010 0.5576 0.0714 1.0000 Uiso R .
H221 H 1.3106 0.9677 0.4395 0.0785 1.0000 Uiso R .
H222 H 1.2240 0.8743 0.4396 0.0785 1.0000 Uiso R .
H111 H 1.2571 0.5419 0.8182 0.0813 1.0000 Uiso R .
H112 H 1.1773 0.6352 0.8182 0.0813 1.0000 Uiso R .
H121 H 1.3543 0.4747 0.7432 0.0730 1.0000 Uiso R .
H122 H 1.2842 0.4672 0.6957 0.0730 1.0000 Uiso R .
H11 H 0.6629 0.4631 0.4318 0.0648 1.0000 Uiso R .
H12 H 0.6239 0.3536 0.4234 0.0648 1.0000 Uiso R .
H21 H 0.6174 0.3301 0.5436 0.0691 1.0000 Uiso R .
H22 H 0.5667 0.2739 0.4949 0.0691 1.0000 Uiso R .
H621 H 1.3962 0.6168 1.0762 0.0957 1.0000 Uiso R .
H622 H 1.3642 0.5073 1.0583 0.0957 1.0000 Uiso R .
H611 H 1.4346 0.7347 1.0120 0.0930 1.0000 Uiso R .
H612 H 1.3612 0.7043 0.9660 0.0930 1.0000 Uiso R .
H811 H 1.3720 -0.1525 0.7913 0.0949 1.0000 Uiso R .
H812 H 1.4182 -0.2015 0.7382 0.0949 1.0000 Uiso R .
H821 H 1.2995 -0.0146 0.6803 0.0815 1.0000 Uiso R .
H822 H 1.4008 -0.0924 0.6756 0.0815 1.0000 Uiso R .
H711 H 0.8441 0.0943 1.0711 0.0904 1.0000 Uiso R .
H712 H 0.7510 0.0947 1.0762 0.0904 1.0000 Uiso R .
H721 H 0.6285 -0.0447 1.0089 0.1641 1.0000 Uiso R .
H722 H 0.6523 -0.0129 0.9580 0.1641 1.0000 Uiso R .
H521 H 0.6965 0.5131 0.7026 0.0923 1.0000 Uiso R .
H522 H 0.7650 0.4128 0.7019 0.0923 1.0000 Uiso R .
H511 H 0.6583 0.5814 0.8261 0.0833 1.0000 Uiso R .
H512 H 0.5930 0.5834 0.7780 0.0833 1.0000 Uiso R .
H2311 H 0.6212 0.6947 0.9129 0.1966 1.0000 Uiso R .
H2312 H 0.7337 0.6424 0.8955 0.1966 1.0000 Uiso R .
H2011 H 0.3074 0.3873 0.6040 0.0811 1.0000 Uiso R .
H2111 H 0.3123 0.1823 0.6563 0.0981 1.0000 Uiso R .
H2211 H 0.6287 0.8704 0.8305 0.1179 1.0000 Uiso R .

loop_
_atom_site_aniso_label
_atom_site_aniso_U_11
_atom_site_aniso_U_22
_atom_site_aniso_U_33
_atom_site_aniso_U_23
_atom_site_aniso_U_13
_atom_site_aniso_U_12
N1 0.071(5) 0.042(4) 0.053(5) 0.000(3) -0.014(4) -0.003(4)
N2 0.070(5) 0.040(4) 0.062(5) 0.008(4) -0.010(4) -0.015(4)
C3 0.050(5) 0.038(4) 0.048(5) 0.009(4) 0.001(4) 0.001(4)
C4 0.050(5) 0.034(4) 0.037(4) 0.007(3) -0.003(4) 0.003(4)
C5 0.054(5) 0.035(4) 0.038(4) 0.016(3) -0.004(4) 0.000(4)
C6 0.051(5) 0.029(4) 0.041(4) 0.015(3) -0.005(4) 0.008(4)
C7 0.049(5) 0.033(4) 0.040(4) 0.009(3) 0.005(4) 0.001(4)
C8 0.056(5) 0.038(4) 0.046(5) 0.017(4) -0.005(4) 0.007(4)
C9 0.056(5) 0.028(4) 0.055(5) 0.013(4) -0.013(4) 0.004(4)
C10 0.047(5) 0.030(4) 0.040(4) 0.019(3) -0.004(3) 0.005(3)
N11 0.084(6) 0.067(5) 0.059(5) 0.030(4) -0.009(4) 0.023(5)
N12 0.072(6) 0.049(4) 0.056(5) 0.010(4) -0.007(4) 0.021(4)
C13 0.070(6) 0.048(5) 0.042(5) 0.008(4) -0.011(4) 0.004(5)
C14 0.068(6) 0.033(4) 0.046(5) 0.011(4) -0.011(4) 0.001(4)
C15 0.054(6) 0.044(5) 0.052(5) 0.012(4) 0.001(4) 0.001(4)
C16 0.050(5) 0.037(4) 0.054(5) 0.027(4) -0.006(4) 0.002(4)
C17 0.042(5) 0.033(4) 0.040(4) 0.006(3) -0.008(3) 0.010(3)
C18 0.062(6) 0.033(4) 0.046(5) 0.016(4) -0.004(4) -0.002(4)
C19 0.050(5) 0.045(5) 0.045(5) 0.009(4) -0.004(4) 0.005(4)
N21 0.054(5) 0.054(5) 0.074(5) 0.023(4) -0.003(4) -0.004(4)
N22 0.072(6) 0.062(5) 0.059(5) 0.026(4) 0.004(4) 0.001(4)
C23 0.056(6) 0.049(5) 0.057(6) 0.026(4) -0.007(4) 0.008(4)
C24 0.048(5) 0.041(5) 0.050(5) 0.021(4) -0.003(4) -0.002(4)
C25 0.072(6) 0.033(4) 0.053(5) 0.016(4) 0.003(5) -0.009(4)
C26 0.060(5) 0.032(4) 0.049(5) 0.013(4) 0.002(4) 0.005(4)
C27 0.046(5) 0.030(4) 0.045(4) 0.018(3) -0.008(4) 0.003(3)
C28 0.062(6) 0.029(4) 0.046(5) 0.014(4) -0.004(4) -0.003(4)
C29 0.056(5) 0.045(5) 0.042(5) 0.011(4) -0.005(4) 0.010(4)
N31 0.072(5) 0.054(5) 0.049(4) 0.010(4) 0.005(4) 0.024(4)
N32 0.090(7) 0.070(5) 0.049(5) 0.016(4) 0.021(4) 0.031(5)
C33 0.049(5) 0.040(4) 0.056(5) 0.021(4) 0.000(4) 0.000(4)
C34 0.057(5) 0.030(4) 0.039(4) 0.016(3) 0.001(4) 0.002(4)
C35 0.066(6) 0.032(4) 0.044(5) 0.008(4) -0.003(4) -0.002(4)
C36 0.054(5) 0.038(4) 0.051(5) 0.021(4) -0.003(4) 0.001(4)
C37 0.048(5) 0.033(4) 0.036(4) 0.016(3) -0.003(3) 0.002(4)
C38 0.064(6) 0.041(5) 0.043(5) 0.009(4) -0.007(4) -0.004(4)
C39 0.041(5) 0.058(5) 0.048(5) 0.017(4) 0.004(4) 0.009(4)
N51 0.066(5) 0.053(5) 0.077(6) 0.032(4) -0.004(4) 0.007(4)
N52 0.089(7) 0.075(6) 0.080(7) 0.045(5) -0.010(5) -0.009(5)
C53 0.062(6) 0.055(6) 0.066(6) 0.038(5) -0.018(5) -0.017(5)
C54 0.046(5) 0.049(5) 0.065(6) 0.028(4) -0.008(4) 0.000(4)
C55 0.054(6) 0.103(9) 0.090(8) 0.058(7) 0.007(6) 0.022(6)
C56 0.046(5) 0.092(8) 0.063(6) 0.045(6) 0.005(4) 0.019(5)
C57 0.058(6) 0.046(5) 0.052(5) 0.022(4) -0.015(4) -0.005(4)
C58 0.062(6) 0.044(5) 0.049(5) 0.003(4) -0.004(4) 0.003(4)
C59 0.090(8) 0.045(5) 0.049(5) 0.027(4) -0.010(5) -0.013(5)
C60 0.051(5) 0.046(5) 0.043(4) 0.017(4) -0.006(4) 0.008(4)
N61 0.076(6) 0.064(6) 0.089(7) -0.006(5) -0.010(5) -0.010(5)
N62 0.081(6) 0.096(7) 0.048(5) -0.003(5) -0.017(4) 0.000(5)
C63 0.067(7) 0.072(7) 0.054(6) -0.009(5) -0.005(5) 0.009(6)
C64 0.058(6) 0.058(6) 0.049(5) -0.006(4) -0.002(4) 0.011(5)
C65 0.044(5) 0.060(6) 0.049(5) 0.016(4) -0.003(4) 0.006(4)
C66 0.055(5) 0.041(5) 0.045(5) 0.011(4) -0.001(4) 0.006(4)
C67 0.048(5) 0.045(5) 0.042(4) 0.013(4) 0.005(4) 0.002(4)
C68 0.059(6) 0.048(5) 0.046(5) 0.007(4) -0.008(4) 0.010(4)
C69 0.082(7) 0.047(5) 0.054(6) 0.005(4) -0.003(5) 0.006(5)
N71 0.091(7) 0.072(6) 0.056(5) 0.026(4) 0.011(5) -0.007(5)
N72 0.114(10) 0.216(16) 0.086(8) 0.045(9) -0.012(7) -0.093(11)
C73 0.063(7) 0.069(7) 0.075(7) 0.025(6) 0.022(5) 0.001(5)
C74 0.046(5) 0.064(6) 0.061(6) 0.019(5) 0.014(4) 0.006(5)
C75 0.086(8) 0.080(7) 0.041(5) 0.021(5) 0.001(5) -0.012(6)
C76 0.051(5) 0.067(6) 0.052(5) 0.008(5) 0.006(4) -0.005(5)
C77 0.058(6) 0.050(5) 0.039(4) 0.015(4) -0.001(4) 0.005(4)
C78 0.058(6) 0.074(7) 0.055(6) 0.033(5) -0.004(5) -0.004(5)
C79 0.055(6) 0.068(6) 0.069(6) 0.036(5) -0.002(5) -0.010(5)
N81 0.089(7) 0.069(6) 0.075(6) -0.013(5) -0.007(5) 0.026(5)
N82 0.077(6) 0.059(5) 0.061(5) -0.004(4) 0.002(4) 0.006(4)
C83 0.068(7) 0.048(5) 0.057(6) 0.007(4) 0.001(5) -0.012(5)
C84 0.062(6) 0.039(5) 0.055(5) 0.009(4) -0.006(4) -0.003(4)
C85 0.058(6) 0.047(5) 0.059(6) 0.009(4) -0.012(5) 0.002(4)
C86 0.052(5) 0.044(5) 0.044(5) 0.011(4) 0.004(4) -0.006(4)
C87 0.047(5) 0.046(5) 0.040(4) 0.014(4) -0.008(4) -0.006(4)
C88 0.064(6) 0.058(6) 0.047(5) 0.014(4) -0.001(4) -0.003(5)
C89 0.094(8) 0.042(5) 0.057(6) -0.004(4) -0.016(6) 0.000(5)
N101 0.073(6) 0.052(5) 0.049(5) 0.013(4) -0.005(4) 0.003(4)
O102 0.061(5) 0.072(5) 0.067(4) 0.011(4) -0.001(3) 0.001(4)
O103 0.085(5) 0.060(4) 0.043(4) 0.011(3) -0.009(3) 0.004(4)
O104 0.095(6) 0.089(5) 0.044(4) 0.013(4) -0.002(4) 0.007(4)
N111 0.055(5) 0.051(4) 0.050(5) 0.005(4) -0.004(4) 0.010(4)
O112 0.076(5) 0.080(5) 0.053(4) 0.010(3) -0.013(3) 0.035(4)
O113 0.069(4) 0.052(3) 0.032(3) 0.010(3) -0.004(3) 0.013(3)
O114 0.093(6) 0.079(5) 0.045(4) 0.003(3) 0.000(4) 0.042(4)
N121 0.071(5) 0.041(4) 0.054(5) 0.007(4) 0.002(4) 0.011(4)
O122 0.123(7) 0.086(6) 0.064(5) 0.018(4) 0.007(5) 0.040(5)
O123 0.058(4) 0.050(3) 0.056(4) 0.016(3) -0.012(3) 0.013(3)
O124 0.129(7) 0.067(5) 0.047(4) 0.009(3) -0.015(4) 0.043(5)
N131 0.064(6) 0.062(5) 0.060(5) 0.020(4) -0.005(4) -0.001(4)
O132 0.085(7) 0.260(15) 0.080(6) 0.056(8) 0.005(5) -0.059(8)
O133 0.113(7) 0.080(5) 0.067(5) 0.022(4) 0.005(5) -0.021(5)
O134 0.074(5) 0.088(6) 0.075(5) 0.006(4) 0.012(4) -0.017(4)
N141 0.193(9) 0.142(7) 0.105(6) -0.035(5) -0.041(7) 0.054(6)
O142 0.201(9) 0.126(7) 0.117(7) -0.020(6) -0.035(8) 0.035(7)
O143 0.184(9) 0.134(7) 0.106(7) -0.009(5) -0.023(7) 0.040(6)
O144 0.219(10) 0.184(8) 0.129(8) -0.061(6) -0.061(7) 0.089(8)
N151 0.058(5) 0.044(4) 0.042(4) 0.015(3) -0.002(3) -0.002(4)
O152 0.079(5) 0.043(4) 0.069(4) 0.000(3) 0.009(4) -0.004(3)
O153 0.082(5) 0.065(4) 0.050(4) 0.016(3) 0.009(3) -0.011(4)
O154 0.073(5) 0.047(4) 0.060(4) 0.004(3) -0.003(3) 0.000(3)
N161 0.154(7) 0.110(6) 0.089(4) -0.006(5) 0.013(4) 0.001(6)
O162 0.157(7) 0.100(6) 0.081(4) 0.017(5) 0.000(5) 0.013(6)
O163 0.183(8) 0.133(7) 0.082(4) 0.010(6) 0.002(5) 0.007(7)
O164 0.164(7) 0.114(7) 0.146(7) -0.028(6) 0.035(5) -0.011(7)
N171 0.082(5) 0.031(4) 0.029(4) 0.011(3) 0.005(3) 0.010(4)
O172 0.143(8) 0.062(5) 0.079(6) 0.010(4) -0.007(5) 0.015(5)
O173 0.129(9) 0.129(8) 0.101(7) 0.037(6) 0.014(6) -0.019(7)
O174 0.199(11) 0.068(6) 0.064(5) 0.025(4) 0.007(6) -0.001(6)
O201 0.082(5) 0.058(4) 0.061(4) 0.009(3) -0.005(4) 0.017(4)
C202 0.088(10) 0.096(10) 0.101(10) 0.019(8) 0.007(8) -0.015(8)
O211 0.104(6) 0.076(5) 0.071(5) 0.024(4) 0.010(4) -0.012(5)
C212 0.087(9) 0.092(9) 0.075(8) 0.035(7) 0.010(7) -0.002(7)
O221 0.151(9) 0.069(5) 0.081(6) 0.034(4) 0.000(6) 0.009(6)
C222 0.158(14) 0.059(7) 0.092(9) 0.034(7) 0.012(9) -0.009(8)
O231 0.294(18) 0.116(8) 0.089(7) 0.049(6) -0.028(9) 0.064(10)

loop_
_atom_type_symbol
_atom_type_scat_dispersion_real
_atom_type_scat_dispersion_imag
_atom_type_scat_Cromer_Mann_a1
_atom_type_scat_Cromer_Mann_b1
_atom_type_scat_Cromer_Mann_a2
_atom_type_scat_Cromer_Mann_b2
_atom_type_scat_Cromer_Mann_a3
_atom_type_scat_Cromer_Mann_b3
_atom_type_scat_Cromer_Mann_a4
_atom_type_scat_Cromer_Mann_b4
_atom_type_scat_Cromer_Mann_c
_atom_type_scat_source
C 0.0181 0.0091 2.3100 20.8439 1.0200 10.2075 1.5886 0.5687 0.8650 51.6512 0.2156 'International Tables Vol C 4.2.6.8 and 6.1.1.4'
H 0.0000 0.0000 0.4930 10.5109 0.3229 26.1257 0.1402 3.1424 0.0408 57.7998 0.0030 'International Tables Vol C 4.2.6.8 and 6.1.1.4'
N 0.0311 0.0180 12.2126 0.0057 3.1322 9.8933 2.0125 28.9975 1.1663 0.5826 -11.5290 'International Tables Vol C 4.2.6.8 and 6.1.1.4'
O 0.0492 0.0322 3.0485 13.2771 2.2868 5.7011 1.5463 0.3239 0.8670 32.9089 0.2508 'International Tables Vol C 4.2.6.8 and 6.1.1.4'

loop_
_geom_angle_atom_site_label_1
_geom_angle_atom_site_label_2
_geom_angle_atom_site_label_3
_geom_angle
_geom_angle_publ_flag
C3 N1 H11 120.3 no
C3 N1 H12 122.1 no
H11 N1 H12 104.0 no
C3 N2 H21 118.3 no
C3 N2 H22 121.3 no
H21 N2 H22 115.0 no
N2 C3 N1 120.1(7) yes
N2 C3 C4 119.5(6) yes
N1 C3 C4 120.4(6) yes
C3 C4 C5 122.2(6) yes
C3 C4 C9 119.4(6) yes
C5 C4 C9 118.4(6) yes
C4 C5 C6 119.5(6) yes
C4 C5 H51 120.0 no
C6 C5 H51 120.5 no
C5 C6 C7 123.1(6) yes
C5 C6 H61 118.1 no
C7 C6 H61 118.7 no
C6 C7 C8 115.9(6) yes
C6 C7 C10 119.6(5) yes
C8 C7 C10 124.5(6) yes
C7 C8 C9 122.5(7) yes
C7 C8 H81 118.6 no
C9 C8 H81 118.9 no
C4 C9 C8 120.5(6) yes
C4 C9 H91 119.6 no
C8 C9 H91 119.8 no
C7 C10 C17 110.6(5) yes
C7 C10 C27 106.5(5) yes
C17 C10 C27 109.1(5) yes
C7 C10 C37 112.0(6) yes
C17 C10 C37 107.1(5) yes
C27 C10 C37 111.5(5) yes
C13 N11 H111 120.9 no
C13 N11 H112 119.2 no
H111 N11 H112 116.1 no
C13 N12 H121 120.5 no
C13 N12 H122 118.8 no
H121 N12 H122 120.0 no
N11 C13 N12 120.5(7) yes
N11 C13 C14 121.6(7) yes
N12 C13 C14 117.8(7) yes
C13 C14 C15 122.0(7) yes
C13 C14 C19 117.6(7) yes
C15 C14 C19 120.5(7) yes
C14 C15 C16 119.1(7) yes
C14 C15 H151 120.1 no
C16 C15 H151 120.8 no
C15 C16 C17 122.1(7) yes
C15 C16 H161 119.8 no
C17 C16 H161 118.1 no
C10 C17 C16 118.8(6) yes
C10 C17 C18 124.3(6) yes
C16 C17 C18 116.9(6) yes
C17 C18 C19 122.1(7) yes
C17 C18 H181 120.2 no
C19 C18 H181 117.7 no
C14 C19 C18 119.1(7) yes
C14 C19 H191 120.9 no
C18 C19 H191 120.0 no
C23 N21 H211 121.5 no
C23 N21 H212 118.9 no
H211 N21 H212 115.1 no
C23 N22 H221 120.5 no
C23 N22 H222 119.7 no
H221 N22 H222 118.8 no
N21 C23 N22 120.4(8) yes
N21 C23 C24 118.8(7) yes
N22 C23 C24 120.7(7) yes
C23 C24 C25 119.8(6) yes
C23 C24 C29 120.5(7) yes
C25 C24 C29 119.6(7) yes
C24 C25 C26 119.3(7) yes
C24 C25 H251 121.8 no
C26 C25 H251 119.0 no
C25 C26 C27 121.8(7) yes
C25 C26 H261 119.0 no
C27 C26 H261 119.2 no
C10 C27 C26 123.2(6) yes
C10 C27 C28 119.8(5) yes
C26 C27 C28 116.9(6) yes
C27 C28 C29 122.3(7) yes
C27 C28 H281 118.6 no
C29 C28 H281 119.0 no
C24 C29 C28 119.4(7) yes
C24 C29 H291 120.6 no
C28 C29 H291 120.0 no
C33 N31 H311 118.8 no
C33 N31 H312 118.5 no
H311 N31 H312 100.2 no
C33 N32 H321 120.1 no
C33 N32 H322 120.3 no
H321 N32 H322 119.6 no
N32 C33 N31 123.0(7) yes
N32 C33 C34 118.6(6) yes
N31 C33 C34 118.4(6) yes
C33 C34 C35 121.8(6) yes
C33 C34 C39 118.8(7) yes
C35 C34 C39 119.4(7) yes
C34 C35 C36 120.6(7) yes
C34 C35 H351 119.1 no
C36 C35 H351 120.3 no
C35 C36 C37 120.0(7) yes
C35 C36 H361 119.7 no
C37 C36 H361 120.2 no
C10 C37 C36 118.2(6) yes
C10 C37 C38 122.9(6) yes
C36 C37 C38 118.9(7) yes
C37 C38 C39 120.3(7) yes
C37 C38 H381 120.6 no
C39 C38 H381 119.1 no
C34 C39 C38 120.8(7) yes
C34 C39 H391 120.0 no
C38 C39 H391 119.2 no
C53 N51 H511 121.1 no
C53 N51 H512 119.8 no
H511 N51 H512 119.0 no
C53 N52 H521 119.1 no
C53 N52 H522 121.0 no
H521 N52 H522 115.2 no
N52 C53 N51 121.8(8) yes
N52 C53 C54 117.7(8) yes
N51 C53 C54 120.4(7) yes
C53 C54 C55 120.2(7) yes
C53 C54 C59 123.2(7) yes
C55 C54 C59 116.4(7) yes
C54 C55 C56 121.8(9) yes
C54 C55 H551 119.5 no
C56 C55 H551 118.6 no
C55 C56 C57 120.5(8) yes
C55 C56 H561 120.0 no
C57 C56 H561 119.5 no
C56 C57 C58 118.1(7) yes
C56 C57 C60 119.0(6) yes
C58 C57 C60 122.9(7) yes
C57 C58 C59 120.5(8) yes
C57 C58 H581 119.7 no
C59 C58 H581 119.8 no
C58 C59 C54 122.6(8) yes
C58 C59 H591 118.5 no
C54 C59 H591 118.9 no
C57 C60 C67 110.5(6) yes
C57 C60 C77 107.8(6) yes
C67 C60 C77 110.6(6) yes
C57 C60 C87 111.5(6) yes
C67 C60 C87 107.5(6) yes
C77 C60 C87 109.0(6) yes
C63 N61 H611 119.1 no
C63 N61 H612 119.1 no
H611 N61 H612 117.1 no
C63 N62 H621 119.0 no
C63 N62 H622 119.6 no
H621 N62 H622 102.1 no
N62 C63 N61 122.4(9) yes
N62 C63 C64 117.3(8) yes
N61 C63 C64 120.3(8) yes
C63 C64 C65 121.1(7) yes
C63 C64 C69 120.5(7) yes
C65 C64 C69 118.4(7) yes
C64 C65 C66 120.0(7) yes
C64 C65 H651 120.3 no
C66 C65 H651 119.7 no
C65 C66 C67 121.6(7) yes
C65 C66 H661 119.7 no
C67 C66 H661 118.6 no
C60 C67 C66 118.9(6) yes
C60 C67 C68 122.7(6) yes
C66 C67 C68 118.3(7) yes
C67 C68 C69 120.1(7) yes
C67 C68 H681 120.2 no
C69 C68 H681 119.7 no
C64 C69 C68 121.4(8) yes
C64 C69 H691 119.7 no
C68 C69 H691 118.9 no
C73 N71 H711 122.0 no
C73 N71 H712 119.5 no
H711 N71 H712 79.0 no
C73 N72 H721 115.1 no
C73 N72 H722 121.0 no
H721 N72 H722 113.2 no
N71 C73 N72 120.0(9) yes
N71 C73 C74 121.0(8) yes
N72 C73 C74 119.0(9) yes
C73 C74 C75 121.0(7) yes
C73 C74 C79 118.3(7) yes
C75 C74 C79 120.7(7) yes
C74 C75 C76 119.3(8) yes
C74 C75 H751 121.3 no
C76 C75 H751 119.4 no
C75 C76 C77 122.3(8) yes
C75 C76 H761 119.5 no
C77 C76 H761 118.2 no
C60 C77 C76 124.8(7) yes
C60 C77 C78 119.3(6) yes
C76 C77 C78 115.8(7) yes
C77 C78 C79 123.4(8) yes
C77 C78 H781 118.9 no
C79 C78 H781 117.7 no
C78 C79 C74 118.3(8) yes
C78 C79 H791 121.3 no
C74 C79 H791 120.4 no
C83 N81 H811 118.9 no
C83 N81 H812 120.0 no
H811 N81 H812 120.3 no
C83 N82 H821 120.2 no
C83 N82 H822 119.4 no
H821 N82 H822 120.3 no
N81 C83 N82 121.9(9) yes
N81 C83 C84 118.1(8) yes
N82 C83 C84 119.9(8) yes
C83 C84 C85 120.8(7) yes
C83 C84 C89 120.5(7) yes
C85 C84 C89 118.7(8) yes
C84 C85 C86 120.0(8) yes
C84 C85 H851 120.5 no
C86 C85 H851 119.5 no
C85 C86 C87 122.1(8) yes
C85 C86 H861 119.1 no
C87 C86 H861 118.7 no
C60 C87 C86 118.1(6) yes
C60 C87 C88 125.1(6) yes
C86 C87 C88 116.8(7) yes
C87 C88 C89 122.0(8) yes
C87 C88 H881 119.2 no
C89 C88 H881 118.8 no
C88 C89 C84 120.3(8) yes
C88 C89 H891 120.5 no
C84 C89 H891 119.1 no
O102 N101 O103 122.6(7) yes
O102 N101 O104 120.0(7) yes
O103 N101 O104 117.3(7) yes
O112 N111 O113 117.8(6) yes
O112 N111 O114 120.5(7) yes
O113 N111 O114 121.7(6) yes
O122 N121 O123 120.6(7) yes
O122 N121 O124 118.6(7) yes
O123 N121 O124 120.7(7) yes
O132 N131 O133 124.0(9) yes
O132 N131 O134 113.7(9) yes
O133 N131 O134 122.3(8) yes
O142 N141 O143 118.9(7) yes
O142 N141 O144 118.8(7) yes
O143 N141 O144 122.2(7) yes
O152 N151 O153 118.0(7) yes
O152 N151 O154 120.9(7) yes
O153 N151 O154 121.1(7) yes
O162 N161 O163 119.7(7) yes
O162 N161 O164 121.1(7) yes
O163 N161 O164 119.2(7) yes
O172 N171 O173 119.4(8) yes
O172 N171 O174 119.6(8) yes
O173 N171 O174 120.4(8) yes
C202 O201 H2011 119.8 no
O201 C202 H2021 107.4 no
O201 C202 H2022 110.8 no
H2021 C202 H2022 109.5 no
O201 C202 H2023 110.2 no
H2021 C202 H2023 109.5 no
H2022 C202 H2023 109.5 no
C212 O211 H2111 105.1 no
O211 C212 H2121 108.2 no
O211 C212 H2122 108.5 no
H2121 C212 H2122 109.5 no
O211 C212 H2123 111.7 no
H2121 C212 H2123 109.5 no
H2122 C212 H2123 109.5 no
C222 O221 H2211 100.5 no
O221 C222 H2221 108.4 no
O221 C222 H2222 111.3 no
H2221 C222 H2222 109.5 no
O221 C222 H2223 108.7 no
H2221 C222 H2223 109.5 no
H2222 C222 H2223 109.5 no
H2311 O231 H2312 124.1 no

loop_
_geom_bond_atom_site_label_1
_geom_bond_atom_site_label_2
_geom_bond_distance
_geom_bond_publ_flag
N1 C3 1.305(7) yes
N1 H11 0.856 no
N1 H12 0.854 no
N2 C3 1.310(7) yes
N2 H21 0.860 no
N2 H22 0.865 no
C3 C4 1.484(7) yes
C4 C5 1.391(7) yes
C4 C9 1.394(7) yes
C5 C6 1.382(7) yes
C5 H51 0.940 no
C6 C7 1.398(7) yes
C6 H61 0.926 no
C7 C8 1.381(7) yes
C7 C10 1.546(7) yes
C8 C9 1.383(7) yes
C8 H81 0.925 no
C9 H91 0.942 no
C10 C17 1.548(7) yes
C10 C27 1.548(7) yes
C10 C37 1.535(7) yes
N11 C13 1.317(8) yes
N11 H111 0.858 no
N11 H112 0.858 no
N12 C13 1.306(8) yes
N12 H121 0.859 no
N12 H122 0.864 no
C13 C14 1.487(7) yes
C14 C15 1.380(8) yes
C14 C19 1.393(8) yes
C15 C16 1.399(8) yes
C15 H151 0.919 no
C16 C17 1.395(7) yes
C16 H161 0.936 no
C17 C18 1.395(8) yes
C18 C19 1.393(7) yes
C18 H181 0.923 no
C19 H191 0.934 no
N21 C23 1.314(7) yes
N21 H211 0.862 no
N21 H212 0.858 no
N22 C23 1.307(7) yes
N22 H221 0.872 no
N22 H222 0.864 no
C23 C24 1.475(8) yes
C24 C25 1.388(8) yes
C24 C29 1.387(7) yes
C25 C26 1.388(8) yes
C25 H251 0.927 no
C26 C27 1.391(7) yes
C26 H261 0.928 no
C27 C28 1.385(7) yes
C28 C29 1.376(8) yes
C28 H281 0.934 no
C29 H291 0.931 no
N31 C33 1.294(7) yes
N31 H311 0.858 no
N31 H312 0.871 no
N32 C33 1.307(7) yes
N32 H321 0.861 no
N32 H322 0.861 no
C33 C34 1.486(7) yes
C34 C35 1.374(8) yes
C34 C39 1.378(8) yes
C35 C36 1.385(8) yes
C35 H351 0.934 no
C36 C37 1.392(7) yes
C36 H361 0.933 no
C37 C38 1.390(8) yes
C38 C39 1.374(8) yes
C38 H381 0.929 no
C39 H391 0.929 no
N51 C53 1.305(8) yes
N51 H511 0.869 no
N51 H512 0.867 no
N52 C53 1.308(8) yes
N52 H521 0.857 no
N52 H522 0.851 no
C53 C54 1.492(8) yes
C54 C55 1.386(8) yes
C54 C59 1.375(8) yes
C55 C56 1.391(8) yes
C55 H551 0.931 no
C56 C57 1.385(8) yes
C56 H561 0.927 no
C57 C58 1.378(8) yes
C57 C60 1.541(7) yes
C58 C59 1.385(8) yes
C58 H581 0.936 no
C59 H591 0.928 no
C60 C67 1.546(7) yes
C60 C77 1.548(7) yes
C60 C87 1.543(8) yes
N61 C63 1.305(8) yes
N61 H611 0.859 no
N61 H612 0.866 no
N62 C63 1.310(8) yes
N62 H621 0.858 no
N62 H622 0.862 no
C63 C64 1.490(8) yes
C64 C65 1.388(8) yes
C64 C69 1.394(8) yes
C65 C66 1.387(8) yes
C65 H651 0.937 no
C66 C67 1.396(7) yes
C66 H661 0.928 no
C67 C68 1.390(7) yes
C68 C69 1.388(8) yes
C68 H681 0.938 no
C69 H691 0.929 no
N71 C73 1.306(8) yes
N71 H711 0.864 no
N71 H712 0.861 no
N72 C73 1.299(8) yes
N72 H721 0.964 no
N72 H722 0.863 no
C73 C74 1.487(8) yes
C74 C75 1.374(8) yes
C74 C79 1.368(8) yes
C75 C76 1.388(8) yes
C75 H751 0.932 no
C76 C77 1.385(8) yes
C76 H761 0.929 no
C77 C78 1.384(8) yes
C78 C79 1.389(8) yes
C78 H781 0.928 no
C79 H791 0.936 no
N81 C83 1.310(8) yes
N81 H811 0.918 no
N81 H812 0.858 no
N82 C83 1.303(8) yes
N82 H821 0.860 no
N82 H822 0.871 no
C83 C84 1.479(8) yes
C84 C85 1.388(8) yes
C84 C89 1.381(8) yes
C85 C86 1.383(8) yes
C85 H851 0.936 no
C86 C87 1.386(7) yes
C86 H861 0.930 no
C87 C88 1.382(8) yes
C88 C89 1.386(8) yes
C88 H881 0.928 no
C89 H891 0.927 no
N101 O102 1.245(7) yes
N101 O103 1.241(7) yes
N101 O104 1.272(7) yes
N111 O112 1.251(7) yes
N111 O113 1.250(7) yes
N111 O114 1.235(7) yes
N121 O122 1.234(7) yes
N121 O123 1.246(7) yes
N121 O124 1.244(7) yes
N131 O132 1.224(8) yes
N131 O133 1.229(7) yes
N131 O134 1.227(7) yes
N141 O142 1.212(9) yes
N141 O143 1.246(8) yes
N141 O144 1.237(8) yes
N151 O152 1.248(7) yes
N151 O153 1.248(7) yes
N151 O154 1.237(7) yes
N161 O162 1.235(8) yes
N161 O163 1.245(8) yes
N161 O164 1.227(8) yes
N171 O172 1.219(7) yes
N171 O173 1.241(8) yes
N171 O174 1.235(7) yes
O201 C202 1.447(8) yes
O201 H2011 0.850 no
C202 H2021 0.950 no
C202 H2022 0.950 no
C202 H2023 0.950 no
O211 C212 1.452(8) yes
O211 H2111 0.850 no
C212 H2121 0.950 no
C212 H2122 0.950 no
C212 H2123 0.950 no
O221 C222 1.430(9) yes
O221 H2211 0.872 no
C222 H2221 0.950 no
C222 H2222 0.950 no
C222 H2223 0.950 no
O231 H2311 0.850 no
O231 H2312 0.850 no

loop_
_geom_hbond_atom_site_label_D
_geom_hbond_atom_site_label_H
_geom_hbond_atom_site_label_A
_geom_hbond_site_symmetry_A
_geom_hbond_angle_DHA
_geom_hbond_distance_DH
_geom_hbond_distance_HA
_geom_hbond_distance_DA
_geom_hbond_publ_flag
C8 H81 C16 . 124.1(2) 0.925 2.495 3.109(12) yes
C8 H81 O174 . 131.5(3) 0.925 2.494 3.183(12) yes
C15 H151 O143 . 150.4(3) 0.919 2.539 3.369(12) yes
C18 H181 C28 . 120.9(2) 0.923 2.472 3.050(12) yes
C19 H191 O123 1_655 160.55(19) 0.934 2.575 3.470(12) yes
C26 H261 C36 . 120.3(2) 0.928 2.532 3.106(12) yes
C38 H381 C6 . 124.7(2) 0.929 2.478 3.102(12) yes
C55 H551 O231 . 138.0(5) 0.931 2.480 3.233(12) yes
C58 H581 C86 . 127.1(2) 0.936 2.459 3.114(12) yes
C59 H591 O174 . 167.4(4) 0.928 2.238 3.150(12) yes
C75 H751 O144 2_767 161.8(4) 0.932 2.275 3.173(12) yes
C76 H761 C66 . 126.4(3) 0.929 2.427 3.070(12) yes
C79 H791 O221 1_545 141.7(3) 0.936 2.470 3.256(12) yes
C85 H851 O113 1_655 131.1(2) 0.936 2.593 3.285(12) yes
C88 H881 C78 . 125.9(3) 0.928 2.462 3.099(12) yes
C202 H2022 O174 1_455 151.4(4) 0.950 2.443 3.309(12) yes
N31 H311 O113 1_565 179.1(2) 0.858 2.054 2.911(12) yes
N31 H312 O104 1_565 125.5(3) 0.871 2.329 2.922(12) yes
N32 H321 O112 1_565 167.0(3) 0.861 2.121 2.966(12) yes
N32 H322 O221 . 171.4(4) 0.861 1.995 2.849(12) yes
N21 H211 O152 2_776 128.9(3) 0.862 2.256 2.876(12) yes
N21 H212 O211 1_665 154.7(3) 0.858 2.508 3.304(12) yes
N22 H221 O154 2_776 149.3(3) 0.872 2.190 2.973(12) yes
N22 H222 N171 2_766 161.4(2) 0.864 2.566 3.396(12) yes
N22 H222 O172 2_766 160.8(3) 0.864 2.047 2.877(12) yes
N11 H111 O114 1_655 168.6(3) 0.858 2.139 2.985(12) yes
N11 H112 O142 . 168.9(3) 0.858 2.068 2.915(12) yes
N12 H121 O113 1_655 154.9(3) 0.859 2.100 2.900(12) yes
N12 H122 O201 1_655 164.7(3) 0.864 2.213 3.055(12) yes
N1 H11 O201 2_666 171.1(3) 0.856 2.080 2.928(12) yes
N1 H12 O123 2_666 136.6(2) 0.854 2.261 2.940(12) yes
N2 H21 O102 . 152.7(3) 0.860 2.278 3.067(12) yes
N2 H22 O152 2_666 162.0(3) 0.865 1.994 2.830(12) yes
N2 H22 O153 2_666 142.5(2) 0.865 2.528 3.258(12) yes
N62 H621 O112 2_767 142.6(3) 0.858 2.169 2.898(12) yes
N62 H622 O231 2_767 165.7(5) 0.862 2.154 2.997(12) yes
N61 H611 O134 2_767 171.1(4) 0.859 1.995 2.846(12) yes
N61 H612 O164 1_655 166.9(4) 0.866 2.284 3.134(12) yes
N81 H811 O162 1_645 124.1(4) 0.918 2.291 2.906(12) yes
N81 H812 N121 1_645 173.9(3) 0.858 2.576 3.430(12) yes
N81 H812 O123 1_645 147.1(2) 0.858 2.468 3.222(12) yes
N81 H812 O124 1_645 153.6(3) 0.858 2.058 2.852(12) yes
N82 H821 O211 1_655 151.3(3) 0.860 2.116 2.899(12) yes
N82 H822 O123 1_645 141.0(3) 0.871 2.402 3.126(12) yes
N82 H822 O153 1_645 122.6(3) 0.871 2.381 2.943(12) yes
N71 H711 O142 2_767 154.2(4) 0.864 2.239 3.040(12) yes
N71 H712 O164 2_667 162.7(3) 0.861 2.290 3.122(12) yes
N72 H721 O134 2_657 153.4(6) 0.964 1.932 2.827(12) yes
N52 H521 O122 . 147.3(3) 0.857 2.221 2.978(12) yes
N52 H522 O173 . 153.2(3) 0.851 2.587 3.368(12) yes
N52 H522 O174 . 152.1(3) 0.851 2.091 2.872(12) yes
N51 H511 O231 . 176.1(5) 0.869 2.216 3.084(12) yes
N51 H512 O124 . 146.4(3) 0.867 2.186 2.948(12) yes
O231 H2311 N161 . 148.8(3) 0.850 2.363 3.122(12) yes
O231 H2311 O163 . 178.6(6) 0.850 1.761 2.611(12) yes
O201 H2011 N101 . 151.1(2) 0.850 2.483 3.253(12) yes
O201 H2011 O103 . 179.8(3) 0.850 1.861 2.711(12) yes
O211 H2111 O104 . 179.9(3) 0.850 1.908 2.758(12) yes
O221 H2211 O162 . 179.5(3) 0.872 2.045 2.917(12) yes

loop_
_oxford_twin_element_scale_factors
0.648(4)
0.352(4)
